data_4308744
loop_
_publ_author_name
'Pei-Qing Zheng'
'Yan-Ping Ren'
'La-Sheng Long'
'Rong-Bin Huang'
'Lan-Sun Zheng'

_publ_section_title
;
pH-Dependent Assembly of Keggin-Based Supramolecular Architecture
;
_journal_name_full 'Inorganic Chemistry'
_journal_page_first 1190
_journal_page_last 1192
_journal_paper_doi 10.1021/ic048708s
_journal_volume 44
_journal_year 2005
_chemical_formula_sum 'C40 H35 N8 Ni2 O47 Si W11'
_chemical_formula_weight 3547.62
_chemical_name_systematic
; 
 ? 
;
_space_group_IT_number 14
_symmetry_cell_setting monoclinic
_symmetry_space_group_name_Hall '-P 2ybc'
_symmetry_space_group_name_H-M 'P 1 21/c 1'
_atom_sites_solution_hydrogens geom
_atom_sites_solution_primary direct
_atom_sites_solution_secondary difmap
_audit_creation_method SHELXL-97
_cell_angle_alpha 90.00
_cell_angle_beta 103.773(3)
_cell_angle_gamma 90.00
_cell_formula_units_Z 4
_cell_length_a 15.530(3)
_cell_length_b 15.127(3)
_cell_length_c 29.923(6)
_cell_measurement_temperature 298(2)
_cell_volume 6827(2)
_computing_cell_refinement 'SHELXTL-Plus (Sheldrick, 1990)'
_computing_data_collection 'SHELXTL-Plus (Sheldrick, 1990)'
_computing_data_reduction 'SHELXTL-Plus (Sheldrick, 1990)'
_computing_molecular_graphics 'SHELXTL V.5.0 (Sheldrick, 1997)'
_computing_publication_material 'SHELXL-97 (Sheldrick, 1997)'
_computing_structure_refinement 'SHELXL-97 (Sheldrick, 1997)'
_computing_structure_solution 'SHELXS-97 (Sheldrick, 1990)'
_diffrn_ambient_temperature 273(2)
_diffrn_measured_fraction_theta_full 0.942
_diffrn_measured_fraction_theta_max 0.942
_diffrn_measurement_device_type 'Smart Apex 2000'
_diffrn_measurement_method 'phi and omega scan'
_diffrn_radiation_monochromator graphite
_diffrn_radiation_source 'fine-focus sealed tube'
_diffrn_radiation_type MoK\a
_diffrn_radiation_wavelength 0.71073
_diffrn_reflns_av_R_equivalents 0.0754
_diffrn_reflns_av_sigmaI/netI 0.0900
_diffrn_reflns_limit_h_max 19
_diffrn_reflns_limit_h_min -20
_diffrn_reflns_limit_k_max 19
_diffrn_reflns_limit_k_min -19
_diffrn_reflns_limit_l_max 39
_diffrn_reflns_limit_l_min -39
_diffrn_reflns_number 57524
_diffrn_reflns_theta_full 28.35
_diffrn_reflns_theta_max 28.35
_diffrn_reflns_theta_min 1.35
_diffrn_standards_decay_% 0
_exptl_absorpt_coefficient_mu 19.113
_exptl_absorpt_correction_T_max 0.2509
_exptl_absorpt_correction_T_min 0.0692
_exptl_absorpt_correction_type sadabs
_exptl_crystal_colour 'pale green'
_exptl_crystal_density_diffrn 3.452
_exptl_crystal_density_meas ?
_exptl_crystal_density_method .
_exptl_crystal_description sheet
_exptl_crystal_F_000 6364
_exptl_crystal_size_max 0.30
_exptl_crystal_size_mid 0.26
_exptl_crystal_size_min 0.10
_refine_diff_density_max 3.130
_refine_diff_density_min -2.401
_refine_diff_density_rms 0.400
_refine_ls_extinction_method none
_refine_ls_goodness_of_fit_ref 1.043
_refine_ls_hydrogen_treatment mixed
_refine_ls_matrix_type full
_refine_ls_number_parameters 982
_refine_ls_number_reflns 16062
_refine_ls_number_restraints 6
_refine_ls_restrained_S_all 1.043
_refine_ls_R_factor_all 0.0699
_refine_ls_R_factor_gt 0.0527
_refine_ls_shift/su_max 0.002
_refine_ls_shift/su_mean 0.000
_refine_ls_structure_factor_coef Fsqd
_refine_ls_weighting_details 'calc w=1/[\s^2^(Fo^2^)+(0.0001P)^2^+189.0040P] where P=(Fo^2^+2Fc^2^)/3'
_refine_ls_weighting_scheme calc
_refine_ls_wR_factor_gt 0.1219
_refine_ls_wR_factor_ref 0.1292
_reflns_number_gt 12857
_reflns_number_total 16062
_reflns_threshold_expression >2sigma(I)
_cod_data_source_file ic048708ssi20040915_085817.cif
_cod_data_source_block complex_3
_cod_database_code 4308744

loop_
_symmetry_equiv_pos_as_xyz
'x, y, z'
'-x, y+1/2, -z+1/2'
'-x, -y, -z'
'x, -y-1/2, z-1/2'

loop_
_atom_site_label
_atom_site_type_symbol
_atom_site_fract_x
_atom_site_fract_y
_atom_site_fract_z
_atom_site_U_iso_or_equiv
_atom_site_adp_type
_atom_site_occupancy
_atom_site_symmetry_multiplicity
_atom_site_calc_flag
_atom_site_refinement_flags
_atom_site_disorder_assembly
_atom_site_disorder_group
W1 W -0.36542(3) 1.36280(3) 0.289034(18) 0.01638(11) Uani 1 1 d . . .
W2 W -0.14090(3) 1.37592(3) 0.328130(18) 0.01675(11) Uani 1 1 d . . .
W3 W -0.23026(3) 1.22670(3) 0.248736(18) 0.01584(11) Uani 1 1 d . . .
W4 W -0.34158(3) 1.02887(3) 0.280148(18) 0.01774(11) Uani 1 1 d . . .
W5 W -0.40162(3) 1.33550(3) 0.403228(19) 0.01983(12) Uani 1 1 d . . .
W6 W -0.14001(4) 1.02577(4) 0.42868(2) 0.02481(13) Uani 1 1 d . . .
W7 W -0.02461(3) 1.20320(3) 0.407879(19) 0.02003(12) Uani 1 1 d . . .
W8 W -0.17947(3) 1.35602(3) 0.445370(18) 0.01876(12) Uani 1 1 d . . .
W9 W -0.28636(4) 1.17765(4) 0.472253(19) 0.02121(12) Uani 1 1 d . . .
W10 W -0.38493(3) 1.01134(3) 0.383775(19) 0.02026(12) Uani 1 1 d . . .
W11 W -0.09959(3) 1.05467(4) 0.325083(19) 0.02137(12) Uani 1 1 d . . .
Si1 Si -0.2566(2) 1.1929(2) 0.35993(11) 0.0126(6) Uani 1 1 d . . .
Ni1 Ni -0.17897(11) 1.19500(11) 0.13249(6) 0.0202(3) Uani 1 1 d . . .
Ni2 Ni -0.47556(9) 1.16835(9) 0.31793(5) 0.0107(3) Uani 1 1 d . . .
O1 O -0.2534(6) 0.9894(6) 0.4023(3) 0.025(2) Uani 1 1 d . . .
O1W O -0.1848(7) 1.3323(7) 0.1237(4) 0.035(3) Uani 1 1 d . . .
O2 O -0.0318(6) 1.0999(6) 0.4428(3) 0.029(2) Uani 1 1 d . . .
O2W O -0.1300(7) 1.1736(7) 0.0752(3) 0.034(2) Uani 1 1 d . . .
O3W O 0.1296(7) 0.9371(8) 0.3015(4) 0.042(3) Uani 1 1 d . . .
O3 O -0.4614(6) 1.0829(6) 0.2680(3) 0.0213(19) Uani 1 1 d . . .
O4 O -0.0846(5) 1.2738(6) 0.4425(3) 0.0202(19) Uani 1 1 d . . .
O4W O -0.753(3) 1.4375(15) -0.0240(12) 0.24(2) Uani 1 1 d . . .
O5 O -0.2216(6) 1.0102(6) 0.3027(3) 0.023(2) Uani 1 1 d . . .
O5W O -0.0965(16) 1.423(2) 0.0651(7) 0.181(15) Uani 1 1 d . . .
O6 O -0.1630(5) 1.1388(5) 0.3748(3) 0.0160(17) Uani 1 1 d . . .
O6W O 0.6151(17) 0.4609(13) 0.0807(10) 0.142(10) Uani 1 1 d . . .
O7 O -0.2032(6) 1.2735(6) 0.4914(3) 0.025(2) Uani 1 1 d . . .
O7W O 0.0698(7) 1.0857(8) -0.0329(5) 0.049(3) Uani 1 1 d . . .
O8 O -0.2176(6) 1.2138(6) 0.1934(3) 0.023(2) Uani 1 1 d . . .
O9 O -0.3783(6) 1.2636(6) 0.4578(3) 0.024(2) Uani 1 1 d . . .
O10 O -0.2728(5) 1.2462(5) 0.4050(3) 0.0133(17) Uani 1 1 d . . .
O11 O -0.3713(6) 1.3881(6) 0.3498(3) 0.021(2) Uani 1 1 d . . .
O12 O -0.0608(6) 1.2870(6) 0.3587(3) 0.0191(19) Uani 1 1 d . . .
O13 O -0.1445(5) 1.3186(6) 0.2700(3) 0.0175(18) Uani 1 1 d . . .
O14 O -0.1439(5) 1.1471(6) 0.2830(3) 0.0190(18) Uani 1 1 d . . .
O15 O -0.2497(5) 1.4287(6) 0.3018(3) 0.0200(19) Uani 1 1 d . . .
O16 O -0.3199(6) 1.3127(6) 0.2368(3) 0.0182(18) Uani 1 1 d . . .
O17 O -0.3137(6) 1.1365(5) 0.2503(3) 0.0183(18) Uani 1 1 d . . .
O18 O -0.2500(5) 1.2631(5) 0.3195(3) 0.0136(17) Uani 1 1 d U . .
O19 O -0.3372(5) 1.1235(5) 0.3411(3) 0.0135(17) Uani 1 1 d . . .
O20 O -0.1660(6) 1.3940(6) 0.3876(3) 0.0197(19) Uani 1 1 d . . .
O21 O -0.1028(7) 0.9421(7) 0.4687(4) 0.035(3) Uani 1 1 d . . .
O22 O -0.0456(7) 0.9889(7) 0.2938(4) 0.033(2) Uani 1 1 d . . .
O23 O -0.0698(7) 1.4615(7) 0.3259(4) 0.031(2) Uani 1 1 d . . .
O24 O -0.2957(7) 1.1437(7) 0.5253(4) 0.036(3) Uani 1 1 d . . .
O25 O -0.1891(6) 1.1067(6) 0.4662(3) 0.024(2) Uani 1 1 d . . .
O26 O -0.2914(6) 1.4031(6) 0.4374(3) 0.027(2) Uani 1 1 d . . .
O27 O -0.3656(6) 0.9589(6) 0.2341(3) 0.025(2) Uani 1 1 d . . .
O28 O -0.0949(6) 0.9832(6) 0.3764(3) 0.026(2) Uani 1 1 d . . .
O29 O -0.4896(6) 1.0617(6) 0.3569(3) 0.026(2) Uani 1 1 d . . .
O30 O -0.1186(6) 1.4323(7) 0.4814(3) 0.028(2) Uani 1 1 d . . .
O31 O -0.4314(6) 1.4449(6) 0.2570(4) 0.029(2) Uani 1 1 d . . .
O32 O 0.0833(6) 1.2339(7) 0.4307(3) 0.029(2) Uani 1 1 d . . .
O33 O -0.4388(5) 1.2701(6) 0.2838(3) 0.0197(19) Uani 1 1 d . . .
O34 O -0.3576(6) 1.0950(6) 0.4335(3) 0.022(2) Uani 1 1 d . . .
O35 O -0.0066(6) 1.1228(6) 0.3578(3) 0.025(2) Uani 1 1 d . . .
O36 O -0.3746(6) 0.9577(6) 0.3254(3) 0.025(2) Uani 1 1 d . . .
O37 O -0.4675(6) 1.2528(6) 0.3690(3) 0.023(2) Uani 1 1 d . . .
O38 O -0.4792(6) 1.4095(7) 0.4150(4) 0.032(2) Uani 1 1 d . . .
O39 O -0.4182(7) 0.9196(6) 0.4096(4) 0.034(2) Uani 1 1 d . . .
C1 C 0.3444(9) 1.1112(10) 0.2790(6) 0.033(3) Uani 1 1 d . . .
H1A H 0.3686 1.0556 0.2874 0.039 Uiso 1 1 calc R . .
C2 C 0.2572(11) 1.1176(11) 0.2561(7) 0.042(4) Uani 1 1 d . . .
H2A H 0.2236 1.0665 0.2483 0.050 Uiso 1 1 calc R . .
C3 C 0.2188(10) 1.1990(10) 0.2443(5) 0.031(3) Uani 1 1 d . . .
C4 C 0.2703(9) 1.2736(10) 0.2550(6) 0.033(4) Uani 1 1 d . . .
H4A H 0.2464 1.3296 0.2475 0.040 Uiso 1 1 calc R . .
C5 C 0.3598(9) 1.2628(9) 0.2773(5) 0.027(3) Uani 1 1 d . . .
H5A H 0.3954 1.3128 0.2837 0.033 Uiso 1 1 calc R . .
C6 C 0.0639(9) 1.1450(11) 0.2313(6) 0.035(4) Uani 1 1 d . . .
H6A H 0.0822 1.1027 0.2541 0.042 Uiso 1 1 calc R . .
C7 C -0.0236(10) 1.1475(11) 0.2063(5) 0.032(3) Uani 1 1 d . . .
H7A H -0.0638 1.1086 0.2143 0.039 Uiso 1 1 calc R . .
C8 C 0.0067(11) 1.2644(10) 0.1646(5) 0.035(4) Uani 1 1 d . . .
H8A H -0.0132 1.3068 0.1421 0.042 Uiso 1 1 calc R . .
C9 C 0.0910(10) 1.2682(11) 0.1879(6) 0.034(3) Uani 1 1 d . . .
H9A H 0.1276 1.3125 0.1814 0.040 Uiso 1 1 calc R . .
C10 C 0.1248(9) 1.2067(10) 0.2220(5) 0.028(3) Uani 1 1 d . . .
C11 C -0.1356(10) 0.9999(11) 0.1289(6) 0.039(4) Uani 1 1 d . . .
H11A H -0.0862 1.0213 0.1198 0.047 Uiso 1 1 calc R . .
C12 C -0.1487(10) 0.9094(10) 0.1276(5) 0.031(3) Uani 1 1 d . . .
H12A H -0.1060 0.8715 0.1212 0.037 Uiso 1 1 calc R . .
C13 C -0.2268(10) 0.8758(10) 0.1360(6) 0.034(4) Uani 1 1 d . . .
C14 C -0.2822(11) 0.9360(11) 0.1503(6) 0.041(4) Uani 1 1 d . . .
H14A H -0.3338 0.9167 0.1578 0.049 Uiso 1 1 calc R . .
C15 C -0.2609(10) 1.0235(10) 0.1532(5) 0.030(3) Uani 1 1 d . . .
H15A H -0.2984 1.0624 0.1636 0.036 Uiso 1 1 calc R . .
C16 C -0.2545(12) 0.7832(10) 0.1278(6) 0.037(4) Uani 1 1 d . . .
C17 C -0.1887(16) 0.7157(12) 0.1395(8) 0.059(6) Uani 1 1 d . . .
C18 C -0.221(2) 0.6307(15) 0.1310(8) 0.081(9) Uani 1 1 d . . .
H18A H -0.1819 0.5838 0.1393 0.098 Uiso 1 1 calc R . .
C19 C -0.3664(14) 0.6725(12) 0.1026(8) 0.061(6) Uani 1 1 d . . .
H19A H -0.4259 0.6585 0.0914 0.073 Uiso 1 1 calc R . .
C20 C -0.3388(11) 0.7592(12) 0.1108(6) 0.041(4) Uani 1 1 d . . .
H20A H -0.3815 0.8035 0.1040 0.049 Uiso 1 1 calc R . .
C21 C -0.3422(10) 1.1319(10) 0.0614(6) 0.033(4) Uani 1 1 d . . .
H21A H -0.3017 1.0932 0.0535 0.040 Uiso 1 1 calc R . .
C22 C -0.4300(9) 1.1233(11) 0.0394(5) 0.032(3) Uani 1 1 d . . .
H22A H -0.4482 1.0789 0.0177 0.038 Uiso 1 1 calc R . .
C23 C -0.4909(9) 1.1815(9) 0.0499(5) 0.025(3) Uani 1 1 d . . .
C24 C -0.4595(9) 1.2439(10) 0.0819(6) 0.031(3) Uani 1 1 d . . .
H24A H -0.4979 1.2855 0.0895 0.037 Uiso 1 1 calc R . .
C25 C -0.3695(9) 1.2460(9) 0.1038(5) 0.031(3) Uani 1 1 d . . .
H25A H -0.3495 1.2876 0.1268 0.037 Uiso 1 1 calc R . .
C26 C -0.5881(9) 1.1737(10) 0.0289(5) 0.030(3) Uani 1 1 d . . .
C27 C -0.6288(9) 1.0905(10) 0.0261(6) 0.032(3) Uani 1 1 d . . .
H27A H -0.5965 1.0402 0.0375 0.039 Uiso 1 1 calc R . .
C28 C -0.7175(11) 1.0858(12) 0.0061(6) 0.040(4) Uani 1 1 d . . .
H28A H -0.7453 1.0309 0.0031 0.048 Uiso 1 1 calc R . .
C29 C -0.7292(10) 1.2377(11) -0.0060(6) 0.040(4) Uani 1 1 d . . .
H29A H -0.7640 1.2870 -0.0165 0.048 Uiso 1 1 calc R . .
C30 C -0.6386(9) 1.2456(10) 0.0134(6) 0.033(3) Uani 1 1 d . . .
H30A H -0.6123 1.3012 0.0157 0.039 Uiso 1 1 calc R . .
C31 C 0.0985(11) 0.2422(12) 0.0720(7) 0.046(4) Uani 1 1 d . . .
H31A H 0.0683 0.2916 0.0577 0.055 Uiso 1 1 calc R . .
C32 C 0.1889(11) 0.2498(11) 0.0899(7) 0.043(4) Uani 1 1 d . . .
H32A H 0.2187 0.3016 0.0862 0.051 Uiso 1 1 calc R . .
C33 C 0.2339(10) 0.1785(9) 0.1135(6) 0.030(3) Uani 1 1 d . . .
C34 C 0.1860(11) 0.1016(10) 0.1140(6) 0.041(4) Uani 1 1 d . . .
H34A H 0.2145 0.0509 0.1278 0.049 Uiso 1 1 calc R . .
C35 C 0.0986(10) 0.0997(10) 0.0948(6) 0.035(4) Uani 1 1 d . . .
H35A H 0.0678 0.0474 0.0959 0.042 Uiso 1 1 calc R . .
C36 C 0.3284(10) 0.1836(9) 0.1369(5) 0.026(3) Uani 1 1 d . . .
C37 C 0.3655(10) 0.2638(10) 0.1577(6) 0.033(3) Uani 1 1 d . . .
H37A H 0.3317 0.3152 0.1542 0.039 Uiso 1 1 calc R . .
C38 C 0.4486(13) 0.2648(10) 0.1819(6) 0.041(4) Uani 1 1 d . . .
H38A H 0.4739 0.3179 0.1942 0.049 Uiso 1 1 calc R . .
C39 C 0.4663(12) 0.1138(12) 0.1699(6) 0.042(4) Uani 1 1 d . . .
H39A H 0.5027 0.0641 0.1746 0.051 Uiso 1 1 calc R . .
C40 C 0.3842(11) 0.1076(10) 0.1439(5) 0.032(3) Uani 1 1 d . . .
H40A H 0.3632 0.0540 0.1304 0.038 Uiso 1 1 calc R . .
N1 N 0.3966(7) 1.1838(7) 0.2899(4) 0.021(2) Uani 1 1 d . . .
N2 N -0.0525(7) 1.2024(8) 0.1716(4) 0.028(3) Uani 1 1 d . . .
N3 N -0.1870(7) 1.0574(7) 0.1418(4) 0.022(2) Uani 1 1 d . . .
N4 N -0.3068(13) 0.6123(12) 0.1111(7) 0.065(5) Uani 1 1 d . . .
H4B H -0.3217 0.5584 0.1040 0.078 Uiso 1 1 calc R . .
N5 N -0.3122(7) 1.1915(7) 0.0929(4) 0.022(2) Uani 1 1 d . . .
N6 N -0.7646(8) 1.1559(10) -0.0089(5) 0.037(3) Uani 1 1 d . . .
H6B H -0.8202 1.1496 -0.0212 0.045 Uiso 1 1 calc R . .
N7 N 0.0533(9) 0.1708(9) 0.0737(5) 0.037(3) Uani 1 1 d . . .
H7B H -0.0029 0.1687 0.0621 0.044 Uiso 1 1 calc R . .
N8 N 0.4969(9) 0.1906(10) 0.1892(5) 0.043(3) Uani 1 1 d . . .
H8B H 0.5494 0.1925 0.2068 0.052 Uiso 1 1 calc R . .
O8W O 0.610(4) 0.421(4) 0.1613(16) 0.38(4) Uani 1 1 d . . .

loop_
_atom_site_aniso_label
_atom_site_aniso_U_11
_atom_site_aniso_U_22
_atom_site_aniso_U_33
_atom_site_aniso_U_23
_atom_site_aniso_U_13
_atom_site_aniso_U_12
W1 0.0143(2) 0.0144(2) 0.0190(3) 0.00208(19) 0.00110(19) 0.00127(18)
W2 0.0151(2) 0.0162(2) 0.0183(3) -0.00049(19) 0.00262(19) -0.00331(18)
W3 0.0171(2) 0.0166(2) 0.0140(3) -0.00114(19) 0.00407(19) -0.00180(18)
W4 0.0195(2) 0.0150(2) 0.0176(3) -0.00225(19) 0.0021(2) -0.00295(19)
W5 0.0185(2) 0.0193(3) 0.0226(3) -0.0038(2) 0.0067(2) 0.00085(19)
W6 0.0253(3) 0.0225(3) 0.0237(3) 0.0034(2) -0.0001(2) 0.0030(2)
W7 0.0132(2) 0.0216(3) 0.0224(3) -0.0013(2) -0.0016(2) 0.00059(19)
W8 0.0198(2) 0.0196(3) 0.0160(3) -0.0049(2) 0.0024(2) -0.0027(2)
W9 0.0273(3) 0.0214(3) 0.0148(3) -0.0013(2) 0.0048(2) -0.0021(2)
W10 0.0234(3) 0.0161(2) 0.0217(3) 0.0012(2) 0.0062(2) -0.0044(2)
W11 0.0170(2) 0.0229(3) 0.0223(3) -0.0050(2) 0.0011(2) 0.0059(2)
Si1 0.0120(15) 0.0143(15) 0.0096(16) 0.0002(12) -0.0013(12) 0.0008(12)
Ni1 0.0168(8) 0.0278(9) 0.0149(9) -0.0009(7) 0.0020(6) -0.0005(7)
Ni2 0.0114(7) 0.0089(6) 0.0100(7) -0.0004(5) -0.0013(6) -0.0047(5)
O1 0.027(5) 0.017(5) 0.027(6) -0.007(4) -0.001(4) 0.004(4)
O1W 0.026(5) 0.034(6) 0.042(7) 0.006(5) 0.000(5) -0.008(4)
O2 0.030(5) 0.027(5) 0.024(6) 0.004(4) -0.003(4) 0.008(4)
O2W 0.039(6) 0.054(7) 0.011(5) 0.003(5) 0.009(4) 0.006(5)
O3W 0.037(6) 0.049(7) 0.039(7) -0.007(6) 0.009(5) 0.011(5)
O3 0.018(4) 0.028(5) 0.016(5) -0.001(4) 0.002(4) -0.004(4)
O4 0.008(4) 0.029(5) 0.023(5) -0.003(4) 0.000(3) 0.006(3)
O4W 0.50(6) 0.072(15) 0.24(3) -0.014(18) 0.28(4) 0.02(2)
O5 0.024(5) 0.015(4) 0.028(5) -0.006(4) 0.004(4) 0.000(4)
O5W 0.141(19) 0.31(4) 0.076(14) 0.061(18) -0.006(13) -0.17(2)
O6 0.018(4) 0.015(4) 0.013(4) -0.002(3) -0.002(3) 0.000(3)
O6W 0.18(2) 0.059(12) 0.21(3) -0.052(15) 0.10(2) -0.031(13)
O7 0.033(5) 0.024(5) 0.016(5) 0.004(4) 0.001(4) -0.009(4)
O7W 0.035(6) 0.053(8) 0.060(9) 0.026(7) 0.013(6) 0.006(6)
O8 0.019(4) 0.027(5) 0.023(5) 0.006(4) 0.004(4) -0.005(4)
O9 0.023(5) 0.033(5) 0.017(5) -0.003(4) 0.008(4) -0.009(4)
O10 0.018(4) 0.015(4) 0.006(4) -0.001(3) 0.001(3) -0.002(3)
O11 0.020(4) 0.016(4) 0.026(5) 0.006(4) 0.002(4) 0.002(3)
O12 0.019(4) 0.021(5) 0.015(5) 0.004(4) 0.000(4) 0.000(4)
O13 0.014(4) 0.024(5) 0.016(5) -0.003(4) 0.005(3) -0.008(3)
O14 0.014(4) 0.022(4) 0.020(5) 0.003(4) 0.000(4) 0.004(3)
O15 0.014(4) 0.017(4) 0.028(5) 0.001(4) 0.003(4) 0.005(3)
O16 0.022(4) 0.019(4) 0.013(5) 0.002(3) 0.003(4) -0.003(3)
O17 0.027(5) 0.014(4) 0.016(5) 0.003(3) 0.008(4) -0.004(4)
O18 0.016(4) 0.015(4) 0.012(4) 0.007(3) 0.007(3) -0.002(3)
O19 0.013(4) 0.016(4) 0.008(4) 0.001(3) -0.005(3) 0.001(3)
O20 0.023(5) 0.020(4) 0.015(5) 0.000(4) 0.002(4) -0.003(4)
O21 0.034(6) 0.029(6) 0.032(6) 0.003(5) -0.012(5) 0.002(4)
O22 0.032(6) 0.029(5) 0.039(7) -0.008(5) 0.008(5) 0.006(4)
O23 0.031(5) 0.028(5) 0.037(6) -0.005(5) 0.012(5) -0.011(4)
O24 0.046(7) 0.031(6) 0.034(6) -0.001(5) 0.012(5) -0.009(5)
O25 0.027(5) 0.016(4) 0.027(6) -0.003(4) 0.004(4) 0.005(4)
O26 0.029(5) 0.023(5) 0.027(6) -0.007(4) 0.006(4) -0.006(4)
O27 0.029(5) 0.026(5) 0.019(5) -0.007(4) 0.002(4) -0.011(4)
O28 0.024(5) 0.029(5) 0.021(5) 0.003(4) -0.001(4) 0.006(4)
O29 0.019(5) 0.033(5) 0.029(6) -0.009(4) 0.011(4) -0.012(4)
O30 0.033(5) 0.037(6) 0.014(5) -0.001(4) 0.004(4) -0.003(4)
O31 0.024(5) 0.020(5) 0.042(7) 0.007(4) 0.004(5) -0.001(4)
O32 0.023(5) 0.038(6) 0.024(5) -0.002(4) 0.004(4) 0.008(4)
O33 0.012(4) 0.016(4) 0.029(5) 0.001(4) 0.000(4) 0.003(3)
O34 0.029(5) 0.021(5) 0.015(5) 0.001(4) 0.002(4) -0.009(4)
O35 0.021(5) 0.027(5) 0.026(5) -0.004(4) 0.005(4) 0.003(4)
O36 0.034(5) 0.020(5) 0.020(5) -0.001(4) 0.008(4) 0.000(4)
O37 0.023(5) 0.028(5) 0.017(5) 0.000(4) 0.005(4) 0.000(4)
O38 0.029(5) 0.031(5) 0.042(7) -0.012(5) 0.017(5) 0.007(4)
O39 0.040(6) 0.021(5) 0.041(7) -0.003(5) 0.010(5) -0.010(4)
C1 0.024(7) 0.030(8) 0.042(10) 0.005(7) 0.002(7) -0.011(6)
C2 0.031(8) 0.031(8) 0.061(12) -0.012(8) 0.004(8) -0.001(7)
C3 0.027(7) 0.036(8) 0.029(9) -0.003(7) 0.004(6) 0.009(6)
C4 0.020(7) 0.033(8) 0.046(10) -0.002(7) 0.009(7) 0.000(6)
C5 0.020(7) 0.028(7) 0.027(8) 0.000(6) -0.007(6) 0.008(6)
C6 0.014(6) 0.044(9) 0.049(10) 0.012(8) 0.007(6) -0.002(6)
C7 0.025(7) 0.040(9) 0.030(9) 0.000(7) 0.003(6) -0.002(6)
C8 0.044(9) 0.028(8) 0.029(9) 0.016(7) 0.002(7) 0.009(7)
C9 0.027(8) 0.037(9) 0.035(9) 0.004(7) 0.006(7) -0.009(6)
C10 0.015(6) 0.038(8) 0.026(8) -0.001(6) -0.005(6) 0.000(6)
C11 0.026(8) 0.044(10) 0.049(11) -0.003(8) 0.010(7) -0.007(7)
C12 0.028(7) 0.031(8) 0.034(9) 0.003(7) 0.009(7) 0.001(6)
C13 0.037(8) 0.030(8) 0.041(10) -0.012(7) 0.017(7) -0.011(7)
C14 0.045(9) 0.042(9) 0.044(10) -0.026(8) 0.026(8) -0.020(8)
C15 0.031(8) 0.038(8) 0.020(8) -0.001(6) 0.005(6) 0.002(6)
C16 0.056(10) 0.024(8) 0.033(9) -0.010(6) 0.015(8) -0.003(7)
C17 0.103(17) 0.029(9) 0.064(14) -0.001(9) 0.055(13) 0.004(10)
C18 0.15(3) 0.047(13) 0.068(17) 0.016(12) 0.063(18) 0.030(15)
C19 0.061(12) 0.040(10) 0.104(18) -0.018(11) 0.061(13) -0.001(9)
C20 0.041(9) 0.047(10) 0.043(11) -0.014(8) 0.026(8) -0.011(8)
C21 0.033(8) 0.028(8) 0.040(10) -0.018(7) 0.012(7) -0.010(6)
C22 0.028(7) 0.044(9) 0.020(8) -0.012(7) -0.001(6) 0.005(6)
C23 0.018(6) 0.032(8) 0.024(8) 0.003(6) 0.002(6) 0.001(5)
C24 0.020(7) 0.026(7) 0.044(10) -0.011(7) 0.003(6) 0.006(6)
C25 0.026(7) 0.025(7) 0.032(9) -0.002(6) -0.008(6) 0.003(6)
C26 0.022(7) 0.041(9) 0.026(8) -0.004(7) 0.005(6) 0.005(6)
C27 0.021(7) 0.026(7) 0.046(10) -0.001(7) 0.000(7) -0.009(6)
C28 0.040(9) 0.046(10) 0.033(10) -0.012(8) 0.007(7) -0.008(8)
C29 0.031(8) 0.038(9) 0.047(11) 0.010(8) 0.005(8) 0.008(7)
C30 0.019(7) 0.034(8) 0.042(10) 0.001(7) 0.003(6) 0.001(6)
C31 0.032(9) 0.041(10) 0.057(12) 0.008(9) -0.001(8) 0.010(7)
C32 0.032(8) 0.040(9) 0.062(12) 0.012(8) 0.023(8) 0.003(7)
C33 0.028(7) 0.021(7) 0.041(9) 0.001(6) 0.012(7) -0.006(6)
C34 0.036(9) 0.026(8) 0.058(12) 0.002(8) 0.006(8) 0.000(7)
C35 0.030(8) 0.027(8) 0.049(10) 0.008(7) 0.012(7) -0.004(6)
C36 0.037(8) 0.018(6) 0.023(8) -0.002(5) 0.007(6) -0.006(6)
C37 0.032(8) 0.025(7) 0.036(9) 0.009(7) -0.004(7) 0.013(6)
C38 0.075(13) 0.021(7) 0.027(9) -0.005(6) 0.012(9) -0.005(8)
C39 0.059(11) 0.042(10) 0.021(9) 0.001(7) 0.000(8) -0.001(8)
C40 0.046(9) 0.027(8) 0.025(8) 0.002(6) 0.013(7) -0.003(7)
N1 0.021(5) 0.013(5) 0.028(7) 0.000(4) 0.004(5) -0.004(4)
N2 0.014(5) 0.043(7) 0.023(7) 0.004(5) -0.003(5) -0.007(5)
N3 0.023(6) 0.022(6) 0.018(6) -0.002(5) 0.002(5) 0.005(4)
N4 0.076(13) 0.050(10) 0.086(14) -0.018(10) 0.054(12) -0.026(10)
N5 0.019(5) 0.024(6) 0.020(6) 0.002(5) 0.002(5) -0.004(4)
N6 0.024(6) 0.056(9) 0.031(8) -0.013(7) 0.004(6) -0.003(6)
N7 0.035(7) 0.039(8) 0.034(8) 0.005(6) 0.005(6) 0.001(6)
N8 0.036(8) 0.047(9) 0.042(9) 0.007(7) 0.000(7) -0.002(6)
O8W 0.48(8) 0.41(7) 0.23(5) -0.04(5) 0.06(5) 0.32(7)

loop_
_atom_type_symbol
_atom_type_description
_atom_type_scat_dispersion_real
_atom_type_scat_dispersion_imag
_atom_type_scat_source
C C 0.0033 0.0016 'International Tables Vol C Tables 4.2.6.8 and 6.1.1.4'
H H 0.0000 0.0000 'International Tables Vol C Tables 4.2.6.8 and 6.1.1.4'
N N 0.0061 0.0033 'International Tables Vol C Tables 4.2.6.8 and 6.1.1.4'
O O 0.0106 0.0060 'International Tables Vol C Tables 4.2.6.8 and 6.1.1.4'
Si Si 0.0817 0.0704 'International Tables Vol C Tables 4.2.6.8 and 6.1.1.4'
Ni Ni 0.3393 1.1124 'International Tables Vol C Tables 4.2.6.8 and 6.1.1.4'
W W -0.8490 6.8722 'International Tables Vol C Tables 4.2.6.8 and 6.1.1.4'

loop_
_geom_angle_atom_site_label_1
_geom_angle_atom_site_label_2
_geom_angle_atom_site_label_3
_geom_angle
_geom_angle_site_symmetry_1
_geom_angle_site_symmetry_3
_geom_angle_publ_flag
O31 W1 O33 103.4(4) . . ?
O31 W1 O11 103.2(4) . . ?
O33 W1 O11 93.8(4) . . ?
O31 W1 O15 97.6(4) . . ?
O33 W1 O15 157.9(4) . . ?
O11 W1 O15 87.9(4) . . ?
O31 W1 O16 96.4(4) . . ?
O33 W1 O16 88.4(4) . . ?
O11 W1 O16 159.2(4) . . ?
O15 W1 O16 82.5(4) . . ?
O31 W1 O18 164.3(4) . . ?
O33 W1 O18 86.7(3) . . ?
O11 W1 O18 87.9(3) . . ?
O15 W1 O18 71.4(3) . . ?
O16 W1 O18 71.5(3) . . ?
O23 W2 O15 100.8(4) . . ?
O23 W2 O12 101.4(4) . . ?
O15 W2 O12 157.6(4) . . ?
O23 W2 O20 101.7(4) . . ?
O15 W2 O20 88.2(4) . . ?
O12 W2 O20 84.9(4) . . ?
O23 W2 O13 100.7(4) . . ?
O15 W2 O13 89.0(4) . . ?
O12 W2 O13 89.5(4) . . ?
O20 W2 O13 157.6(3) . . ?
O23 W2 O18 171.3(4) . . ?
O15 W2 O18 73.2(3) . . ?
O12 W2 O18 85.0(3) . . ?
O20 W2 O18 84.6(3) . . ?
O13 W2 O18 73.3(3) . . ?
O8 W3 O16 98.3(4) . . ?
O8 W3 O17 100.2(4) . . ?
O16 W3 O17 91.3(4) . . ?
O8 W3 O14 102.7(4) . . ?
O16 W3 O14 159.0(4) . . ?
O17 W3 O14 85.9(4) . . ?
O8 W3 O13 99.8(4) . . ?
O16 W3 O13 89.2(4) . . ?
O17 W3 O13 159.6(4) . . ?
O14 W3 O13 86.3(4) . . ?
O8 W3 O18 172.4(4) . . ?
O16 W3 O18 75.6(3) . . ?
O17 W3 O18 84.6(3) . . ?
O14 W3 O18 83.4(3) . . ?
O13 W3 O18 75.8(3) . . ?
O27 W4 O5 102.0(4) . . ?
O27 W4 O36 100.4(4) . . ?
O5 W4 O36 94.2(4) . . ?
O27 W4 O17 100.3(4) . . ?
O5 W4 O17 88.9(4) . . ?
O36 W4 O17 158.0(4) . . ?
O27 W4 O3 95.3(4) . . ?
O5 W4 O3 161.8(4) . . ?
O36 W4 O3 87.9(4) . . ?
O17 W4 O3 82.7(4) . . ?
O27 W4 O19 169.3(4) . . ?
O5 W4 O19 88.2(3) . . ?
O36 W4 O19 75.5(3) . . ?
O17 W4 O19 82.9(3) . . ?
O3 W4 O19 74.9(3) . . ?
O38 W5 O37 103.8(5) . . ?
O38 W5 O9 101.0(5) . . ?
O37 W5 O9 93.3(4) . . ?
O38 W5 O11 102.6(4) . . ?
O37 W5 O11 91.9(4) . . ?
O9 W5 O11 153.8(4) . . ?
O38 W5 O26 96.6(4) . . ?
O37 W5 O26 159.6(4) . . ?
O9 W5 O26 83.8(4) . . ?
O11 W5 O26 82.5(4) . . ?
O38 W5 O10 165.7(4) . . ?
O37 W5 O10 88.8(3) . . ?
O9 W5 O10 71.1(3) . . ?
O11 W5 O10 83.4(3) . . ?
O26 W5 O10 71.2(3) . . ?
O21 W6 O1 101.9(5) . . ?
O21 W6 O25 99.9(5) . . ?
O1 W6 O25 88.3(4) . . ?
O21 W6 O28 100.8(5) . . ?
O1 W6 O28 92.6(4) . . ?
O25 W6 O28 158.7(4) . . ?
O21 W6 O2 98.0(4) . . ?
O1 W6 O2 160.1(4) . . ?
O25 W6 O2 87.1(4) . . ?
O28 W6 O2 84.8(4) . . ?
O21 W6 O6 169.7(4) . . ?
O1 W6 O6 87.0(4) . . ?
O25 W6 O6 85.4(3) . . ?
O28 W6 O6 73.3(3) . . ?
O2 W6 O6 73.3(3) . . ?
O32 W7 O4 101.1(4) . . ?
O32 W7 O2 100.6(5) . . ?
O4 W7 O2 93.6(4) . . ?
O32 W7 O12 101.8(4) . . ?
O4 W7 O12 87.5(4) . . ?
O2 W7 O12 156.9(4) . . ?
O32 W7 O35 99.5(4) . . ?
O4 W7 O35 159.0(4) . . ?
O2 W7 O35 87.0(4) . . ?
O12 W7 O35 83.9(4) . . ?
O32 W7 O6 170.8(4) . . ?
O4 W7 O6 86.8(3) . . ?
O2 W7 O6 73.9(4) . . ?
O12 W7 O6 83.1(3) . . ?
O35 W7 O6 73.1(3) . . ?
O30 W8 O26 100.6(4) . . ?
O30 W8 O20 102.0(4) . . ?
O26 W8 O20 94.1(4) . . ?
O30 W8 O4 98.5(4) . . ?
O26 W8 O4 160.6(4) . . ?
O20 W8 O4 84.5(4) . . ?
O30 W8 O7 98.9(4) . . ?
O26 W8 O7 90.4(4) . . ?
O20 W8 O7 157.3(4) . . ?
O4 W8 O7 83.9(4) . . ?
O30 W8 O10 171.4(4) . . ?
O26 W8 O10 76.0(3) . . ?
O20 W8 O10 86.2(3) . . ?
O4 W8 O10 84.6(3) . . ?
O7 W8 O10 73.3(3) . . ?
O24 W9 O34 101.9(4) . . ?
O24 W9 O25 99.5(5) . . ?
O34 W9 O25 86.0(4) . . ?
O24 W9 O9 101.0(5) . . ?
O34 W9 O9 90.8(4) . . ?
O25 W9 O9 159.5(4) . . ?
O24 W9 O7 98.5(4) . . ?
O34 W9 O7 159.4(4) . . ?
O25 W9 O7 87.8(4) . . ?
O9 W9 O7 88.1(4) . . ?
O24 W9 O10 170.9(4) . . ?
O34 W9 O10 85.6(3) . . ?
O25 W9 O10 86.0(4) . . ?
O9 W9 O10 73.5(3) . . ?
O7 W9 O10 74.3(3) . . ?
O39 W10 O29 101.9(5) . . ?
O39 W10 O34 102.6(4) . . ?
O29 W10 O34 94.3(4) . . ?
O39 W10 O36 99.3(4) . . ?
O29 W10 O36 92.0(4) . . ?
O34 W10 O36 155.4(4) . . ?
O39 W10 O1 97.9(5) . . ?
O29 W10 O1 160.2(4) . . ?
O34 W10 O1 82.7(4) . . ?
O36 W10 O1 83.3(4) . . ?
O39 W10 O19 172.5(4) . . ?
O29 W10 O19 79.6(3) . . ?
O34 W10 O19 84.6(3) . . ?
O36 W10 O19 73.3(3) . . ?
O1 W10 O19 80.6(3) . . ?
O22 W11 O35 100.9(4) . . ?
O22 W11 O28 100.7(5) . . ?
O35 W11 O28 90.8(4) . . ?
O22 W11 O14 102.3(5) . . ?
O35 W11 O14 93.1(4) . . ?
O28 W11 O14 155.5(4) . . ?
O22 W11 O5 99.9(4) . . ?
O35 W11 O5 159.1(4) . . ?
O28 W11 O5 85.8(4) . . ?
O14 W11 O5 81.9(4) . . ?
O22 W11 O6 174.0(4) . . ?
O35 W11 O6 75.8(3) . . ?
O28 W11 O6 74.5(4) . . ?
O14 W11 O6 83.1(3) . . ?
O5 W11 O6 83.4(3) . . ?
O19 Si1 O18 110.0(4) . . ?
O19 Si1 O6 109.4(4) . . ?
O18 Si1 O6 108.6(4) . . ?
O19 Si1 O10 110.2(4) . . ?
O18 Si1 O10 109.8(4) . . ?
O6 Si1 O10 108.8(4) . . ?
N2 Ni1 O2W 89.4(5) . . ?
N2 Ni1 O8 85.9(4) . . ?
O2W Ni1 O8 175.1(4) . . ?
N2 Ni1 O1W 91.4(5) . . ?
O2W Ni1 O1W 93.7(4) . . ?
O8 Ni1 O1W 87.8(4) . . ?
N2 Ni1 N3 93.3(5) . . ?
O2W Ni1 N3 90.0(4) . . ?
O8 Ni1 N3 88.9(4) . . ?
O1W Ni1 N3 174.1(4) . . ?
N2 Ni1 N5 177.9(5) . . ?
O2W Ni1 N5 92.1(4) . . ?
O8 Ni1 N5 92.6(4) . . ?
O1W Ni1 N5 87.0(4) . . ?
N3 Ni1 N5 88.2(4) . . ?
O37 Ni2 N1 97.2(4) . 1_455 ?
O37 Ni2 O33 85.6(4) . . ?
N1 Ni2 O33 94.1(4) 1_455 . ?
O37 Ni2 O3 170.4(4) . . ?
N1 Ni2 O3 92.1(4) 1_455 . ?
O33 Ni2 O3 91.2(4) . . ?
O37 Ni2 O29 93.7(4) . . ?
N1 Ni2 O29 96.0(4) 1_455 . ?
O33 Ni2 O29 169.9(4) . . ?
O3 Ni2 O29 87.8(4) . . ?
O37 Ni2 O19 94.5(3) . . ?
N1 Ni2 O19 167.5(4) 1_455 . ?
O33 Ni2 O19 91.3(3) . . ?
O3 Ni2 O19 76.5(3) . . ?
O29 Ni2 O19 78.7(3) . . ?
W6 O1 W10 151.2(5) . . ?
W7 O2 W6 120.5(5) . . ?
W4 O3 Ni2 112.9(4) . . ?
W7 O4 W8 150.0(5) . . ?
W4 O5 W11 151.3(5) . . ?
Si1 O6 W6 122.5(5) . . ?
Si1 O6 W11 125.5(5) . . ?
W6 O6 W11 91.3(3) . . ?
Si1 O6 W7 124.8(4) . . ?
W6 O6 W7 92.2(3) . . ?
W11 O6 W7 90.7(3) . . ?
W9 O7 W8 119.6(5) . . ?
W3 O8 Ni1 169.8(5) . . ?
W9 O9 W5 123.9(5) . . ?
Si1 O10 W9 123.9(4) . . ?
Si1 O10 W8 125.1(4) . . ?
W9 O10 W8 92.5(3) . . ?
Si1 O10 W5 123.2(4) . . ?
W9 O10 W5 91.4(3) . . ?
W8 O10 W5 91.3(3) . . ?
W1 O11 W5 142.2(5) . . ?
W2 O12 W7 150.3(5) . . ?
W3 O13 W2 119.4(4) . . ?
W11 O14 W3 156.8(5) . . ?
W2 O15 W1 123.1(4) . . ?
W3 O16 W1 119.7(4) . . ?
W3 O17 W4 147.2(5) . . ?
Si1 O18 W3 125.3(5) . . ?
Si1 O18 W1 121.9(4) . . ?
W3 O18 W1 93.1(3) . . ?
Si1 O18 W2 123.8(4) . . ?
W3 O18 W2 91.4(3) . . ?
W1 O18 W2 92.3(3) . . ?
Si1 O19 Ni2 121.5(4) . . ?
Si1 O19 W4 123.3(4) . . ?
Ni2 O19 W4 95.7(3) . . ?
Si1 O19 W10 126.5(4) . . ?
Ni2 O19 W10 89.1(3) . . ?
W4 O19 W10 91.6(3) . . ?
W8 O20 W2 153.6(5) . . ?
W9 O25 W6 147.8(5) . . ?
W8 O26 W5 121.6(5) . . ?
W11 O28 W6 120.9(5) . . ?
W10 O29 Ni2 112.5(4) . . ?
W1 O33 Ni2 144.1(5) . . ?
W9 O34 W10 154.9(5) . . ?
W11 O35 W7 120.2(5) . . ?
W4 O36 W10 119.6(5) . . ?
W5 O37 Ni2 145.4(5) . . ?
N1 C1 C2 121.8(14) . . ?
C1 C2 C3 120.5(15) . . ?
C4 C3 C2 118.8(14) . . ?
C4 C3 C10 120.3(14) . . ?
C2 C3 C10 120.9(15) . . ?
C3 C4 C5 118.0(14) . . ?
N1 C5 C4 123.2(14) . . ?
C7 C6 C10 119.8(15) . . ?
N2 C7 C6 123.0(14) . . ?
C9 C8 N2 124.4(14) . . ?
C8 C9 C10 120.6(14) . . ?
C9 C10 C6 115.9(13) . . ?
C9 C10 C3 123.5(14) . . ?
C6 C10 C3 120.3(14) . . ?
N3 C11 C12 125.0(14) . . ?
C11 C12 C13 119.0(14) . . ?
C14 C13 C12 116.5(14) . . ?
C14 C13 C16 120.0(14) . . ?
C12 C13 C16 123.4(14) . . ?
C15 C14 C13 119.9(14) . . ?
C14 C15 N3 123.4(14) . . ?
C20 C16 C17 118.6(16) . . ?
C20 C16 C13 122.9(16) . . ?
C17 C16 C13 118.6(16) . . ?
C18 C17 C16 114(2) . . ?
N4 C18 C17 123(2) . . ?
N4 C19 C20 117(2) . . ?
C16 C20 C19 123.9(19) . . ?
N5 C21 C22 123.7(14) . . ?
C21 C22 C23 119.1(14) . . ?
C24 C23 C22 117.1(13) . . ?
C24 C23 C26 120.7(13) . . ?
C22 C23 C26 122.1(13) . . ?
C23 C24 C25 120.0(13) . . ?
N5 C25 C24 122.2(14) . . ?
C30 C26 C27 118.9(14) . . ?
C30 C26 C23 121.6(14) . . ?
C27 C26 C23 119.5(13) . . ?
C28 C27 C26 117.7(15) . . ?
N6 C28 C27 122.2(16) . . ?
N6 C29 C30 117.4(14) . . ?
C26 C30 C29 121.2(15) . . ?
N7 C31 C32 124.3(16) . . ?
C31 C32 C33 118.5(15) . . ?
C32 C33 C34 117.0(15) . . ?
C32 C33 C36 121.9(13) . . ?
C34 C33 C36 121.1(14) . . ?
C35 C34 C33 120.2(15) . . ?
C34 C35 N7 122.9(14) . . ?
C37 C36 C40 117.1(13) . . ?
C37 C36 C33 120.5(13) . . ?
C40 C36 C33 122.1(13) . . ?
C38 C37 C36 119.4(14) . . ?
C37 C38 N8 121.0(15) . . ?
C40 C39 N8 120.4(17) . . ?
C39 C40 C36 119.6(15) . . ?
C5 N1 C1 117.6(12) . . ?
C5 N1 Ni2 122.9(9) . 1_655 ?
C1 N1 Ni2 119.2(9) . 1_655 ?
C7 N2 C8 116.0(12) . . ?
C7 N2 Ni1 121.2(10) . . ?
C8 N2 Ni1 122.9(10) . . ?
C11 N3 C15 115.7(13) . . ?
C11 N3 Ni1 124.2(10) . . ?
C15 N3 Ni1 118.7(9) . . ?
C19 N4 C18 122.0(19) . . ?
C21 N5 C25 117.8(12) . . ?
C21 N5 Ni1 123.5(10) . . ?
C25 N5 Ni1 118.3(9) . . ?
C28 N6 C29 122.5(14) . . ?
C31 N7 C35 116.9(14) . . ?
C39 N8 C38 122.2(16) . . ?

loop_
_geom_bond_atom_site_label_1
_geom_bond_atom_site_label_2
_geom_bond_distance
_geom_bond_site_symmetry_2
_geom_bond_publ_flag
W1 O31 1.744(9) . ?
W1 O33 1.790(8) . ?
W1 O11 1.881(10) . ?
W1 O15 2.010(9) . ?
W1 O16 2.011(9) . ?
W1 O18 2.354(8) . ?
W2 O23 1.713(9) . ?
W2 O15 1.866(8) . ?
W2 O12 1.911(9) . ?
W2 O20 1.929(9) . ?
W2 O13 1.933(8) . ?
W2 O18 2.375(8) . ?
W3 O8 1.725(9) . ?
W3 O16 1.876(9) . ?
W3 O17 1.890(8) . ?
W3 O14 1.909(8) . ?
W3 O13 1.925(8) . ?
W3 O18 2.278(8) . ?
W4 O27 1.706(9) . ?
W4 O5 1.846(9) . ?
W4 O36 1.894(9) . ?
W4 O17 1.955(8) . ?
W4 O3 1.984(9) . ?
W4 O19 2.307(8) . ?
W5 O38 1.741(9) . ?
W5 O37 1.779(9) . ?
W5 O9 1.924(9) . ?
W5 O11 1.941(9) . ?
W5 O26 2.047(9) . ?
W5 O10 2.404(8) . ?
W6 O21 1.744(10) . ?
W6 O1 1.834(9) . ?
W6 O25 1.935(9) . ?
W6 O28 1.968(10) . ?
W6 O2 1.980(10) . ?
W6 O6 2.320(8) . ?
W7 O32 1.716(10) . ?
W7 O4 1.883(8) . ?
W7 O2 1.897(10) . ?
W7 O12 1.923(9) . ?
W7 O35 2.001(9) . ?
W7 O6 2.353(8) . ?
W8 O30 1.703(10) . ?
W8 O26 1.840(10) . ?
W8 O20 1.881(9) . ?
W8 O4 1.945(8) . ?
W8 O7 1.958(9) . ?
W8 O10 2.342(8) . ?
W9 O24 1.706(11) . ?
W9 O34 1.877(9) . ?
W9 O25 1.897(9) . ?
W9 O9 1.903(10) . ?
W9 O7 1.935(9) . ?
W9 O10 2.316(8) . ?
W10 O39 1.725(10) . ?
W10 O29 1.802(10) . ?
W10 O34 1.922(9) . ?
W10 O36 1.966(9) . ?
W10 O1 2.013(9) . ?
W10 O19 2.346(8) . ?
W11 O22 1.716(10) . ?
W11 O35 1.853(9) . ?
W11 O28 1.865(9) . ?
W11 O14 1.897(9) . ?
W11 O5 1.971(9) . ?
W11 O6 2.345(8) . ?
Si1 O19 1.629(8) . ?
Si1 O18 1.631(8) . ?
Si1 O6 1.635(9) . ?
Si1 O10 1.642(8) . ?
Ni1 N2 2.037(11) . ?
Ni1 O2W 2.059(10) . ?
Ni1 O8 2.069(10) . ?
Ni1 O1W 2.092(11) . ?
Ni1 N3 2.108(11) . ?
Ni1 N5 2.126(11) . ?
Ni2 O37 1.972(9) . ?
Ni2 N1 1.976(11) 1_455 ?
Ni2 O33 2.003(9) . ?
Ni2 O3 2.027(9) . ?
Ni2 O29 2.033(10) . ?
Ni2 O19 2.202(8) . ?
C1 N1 1.358(17) . ?
C1 C2 1.37(2) . ?
C2 C3 1.38(2) . ?
C3 C4 1.38(2) . ?
C3 C10 1.459(19) . ?
C4 C5 1.401(19) . ?
C5 N1 1.339(17) . ?
C6 C7 1.39(2) . ?
C6 C10 1.40(2) . ?
C7 N2 1.322(19) . ?
C8 C9 1.33(2) . ?
C8 N2 1.363(19) . ?
C9 C10 1.39(2) . ?
C11 N3 1.299(19) . ?
C11 C12 1.38(2) . ?
C12 C13 1.39(2) . ?
C13 C14 1.39(2) . ?
C13 C16 1.47(2) . ?
C14 C15 1.36(2) . ?
C15 N3 1.372(18) . ?
C16 C20 1.34(2) . ?
C16 C17 1.43(3) . ?
C17 C18 1.38(3) . ?
C18 N4 1.35(3) . ?
C19 N4 1.28(3) . ?
C19 C20 1.38(2) . ?
C21 N5 1.307(17) . ?
C21 C22 1.37(2) . ?
C22 C23 1.383(19) . ?
C23 C24 1.35(2) . ?
C23 C26 1.495(19) . ?
C24 C25 1.396(19) . ?
C25 N5 1.310(18) . ?
C26 C30 1.36(2) . ?
C26 C27 1.40(2) . ?
C27 C28 1.37(2) . ?
C28 N6 1.30(2) . ?
C29 N6 1.35(2) . ?
C29 C30 1.39(2) . ?
C31 N7 1.30(2) . ?
C31 C32 1.38(2) . ?
C32 C33 1.38(2) . ?
C33 C34 1.38(2) . ?
C33 C36 1.47(2) . ?
C34 C35 1.34(2) . ?
C35 N7 1.355(19) . ?
C36 C37 1.42(2) . ?
C36 C40 1.42(2) . ?
C37 C38 1.32(2) . ?
C38 N8 1.34(2) . ?
C39 C40 1.33(2) . ?
C39 N8 1.33(2) . ?
N1 Ni2 1.976(11) 1_655 ?

loop_
_geom_hbond_atom_site_label_D
_geom_hbond_atom_site_label_H
_geom_hbond_atom_site_label_A
_geom_hbond_distance_DH
_geom_hbond_distance_HA
_geom_hbond_distance_DA
_geom_hbond_angle_DHA
_geom_hbond_site_symmetry_A
N4 H4B O6W 0.86 1.82 2.65(3) 162.6 1_455
N6 H6B O7W 0.86 1.92 2.717(17) 153.3 1_455
N7 H7B O2W 0.86 2.10 2.857(17) 146.1 1_545
N8 H8B O33 0.86 2.55 3.020(18) 115.1 1_645
N6 H6B O32 0.86 2.53 3.097(17) 124.4 4_485
